data_9004250
loop_
_publ_author_name
'Ercit, T. S.'
'Hawthorne, F. C.'
'Cerny, P.'

_publ_section_title
;
 The wodginite group. I. Structural crystallography
 Sample: CX-1, partially ordered
;
_journal_name_full 'The Canadian Mineralogist'
_journal_page_first 597
_journal_page_last 611
_journal_volume 30
_journal_year 1992
_chemical_formula_sum 'Fe0.4 Li0.09 Mn0.68 Nb0.35 O8 Sn0.47 Ta1.94 Zr0.07'
_chemical_name_mineral Wodginite
_space_group_IT_number 15
_symmetry_space_group_name_Hall '-C 2yc'
_symmetry_space_group_name_H-M 'C 1 2/c 1'
_cell_angle_alpha 90
_cell_angle_beta 90.51
_cell_angle_gamma 90
_cell_length_a 9.500
_cell_length_b 11.465
_cell_length_c 5.139
_cell_formula_units_Z 4
_cell_volume 559.705
_database_code_amcsd 0005276
_exptl_crystal_density_diffrn 7.524
_cod_original_formula_sum 'Li.09 Mn.68 Fe.4 Sn.47 Nb.35 Ta1.94 Zr.07 O8'
_cod_database_code 9004250

loop_
_space_group_symop_operation_xyz
x,y,z
1/2+x,1/2+y,z
x,-y,1/2+z
1/2+x,1/2-y,1/2+z
-x,y,1/2-z
1/2-x,1/2+y,1/2-z
-x,-y,-z
1/2-x,1/2-y,-z

loop_
_atom_site_aniso_label
_atom_site_aniso_U_11
_atom_site_aniso_U_22
_atom_site_aniso_U_33
_atom_site_aniso_U_12
_atom_site_aniso_U_13
_atom_site_aniso_U_23
LiA 0.02470 0.02190 0.02610 0.00000 0.00380 0.00000
MnA 0.02470 0.02190 0.02610 0.00000 0.00380 0.00000
FeA 0.02470 0.02190 0.02610 0.00000 0.00380 0.00000
SnA 0.02470 0.02190 0.02610 0.00000 0.00380 0.00000
NbA 0.02470 0.02190 0.02610 0.00000 0.00380 0.00000
TaA 0.02470 0.02190 0.02610 0.00000 0.00380 0.00000
LiB 0.02400 0.02320 0.02200 0.00000 0.00410 0.00000
MnB 0.02400 0.02320 0.02200 0.00000 0.00410 0.00000
FeB 0.02400 0.02320 0.02200 0.00000 0.00410 0.00000
SnB 0.02400 0.02320 0.02200 0.00000 0.00410 0.00000
ZrB 0.02400 0.02320 0.02200 0.00000 0.00410 0.00000
NbB 0.02400 0.02320 0.02200 0.00000 0.00410 0.00000
TaB 0.02400 0.02320 0.02200 0.00000 0.00410 0.00000
LiC 0.02400 0.02260 0.01950 -0.00070 0.00400 0.00010
MnC 0.02400 0.02260 0.01950 -0.00070 0.00400 0.00010
FeC 0.02400 0.02260 0.01950 -0.00070 0.00400 0.00010
SnC 0.02400 0.02260 0.01950 -0.00070 0.00400 0.00010
ZrC 0.02400 0.02260 0.01950 -0.00070 0.00400 0.00010
NbC 0.02400 0.02260 0.01950 -0.00070 0.00400 0.00010
TaC 0.02400 0.02260 0.01950 -0.00070 0.00400 0.00010
O1 0.05420 0.02990 0.03600 -0.00110 0.02740 -0.00500
O2 0.03500 0.02820 0.02600 0.00780 -0.00830 -0.01240
O3 0.02410 0.02250 0.02850 0.01040 -0.00200 -0.00330
O4 0.02970 0.03370 0.03610 0.00260 0.00250 -0.00790

loop_
_atom_site_label
_atom_site_fract_x
_atom_site_fract_y
_atom_site_fract_z
_atom_site_occupancy
LiA 0.00000 0.66370 0.25000 0.06000
MnA 0.00000 0.66370 0.25000 0.47000
FeA 0.00000 0.66370 0.25000 0.16000
SnA 0.00000 0.66370 0.25000 0.07000
NbA 0.00000 0.66370 0.25000 0.04000
TaA 0.00000 0.66370 0.25000 0.20000
LiB 0.00000 0.16810 0.25000 0.01000
MnB 0.00000 0.16810 0.25000 0.07000
FeB 0.00000 0.16810 0.25000 0.16000
SnB 0.00000 0.16810 0.25000 0.30000
ZrB 0.00000 0.16810 0.25000 0.05000
NbB 0.00000 0.16810 0.25000 0.03000
TaB 0.00000 0.16810 0.25000 0.38000
LiC 0.24930 0.41460 0.24970 0.01000
MnC 0.24930 0.41460 0.24970 0.07000
FeC 0.24930 0.41460 0.24970 0.04000
SnC 0.24930 0.41460 0.24970 0.05000
ZrC 0.24930 0.41460 0.24970 0.01000
NbC 0.24930 0.41460 0.24970 0.14000
TaC 0.24930 0.41460 0.24970 0.68000
O1 0.13700 0.05600 0.07500 1.00000
O2 0.14000 0.44400 0.57400 1.00000
O3 0.11600 0.30400 0.09700 1.00000
O4 0.11400 0.18600 0.58500 1.00000

loop_
_cod_related_entry_id
_cod_related_entry_database
_cod_related_entry_code
1 AMCSD 0005276
